data_1512984
loop_
_publ_author_name
'Amal Cherian Kathalikkattil'
'Subin Damodaran'
'Kamal Kumar Bisht'
'Eringathodi Suresh'

_publ_section_title
;
 Hydrogen bonded binary molecular adducts derived from exobidentate
 N-donor ligand with dicarboxylic acids: Acid&#x22EF;imidazole
 hydrogen-bonding interactions in neutral and ionic heterosynthons
;
_journal_issue 2--3
_journal_name_full 'Journal of Molecular Structure'
_journal_page_first 361
_journal_page_last 370
_journal_paper_doi 10.1016/j.molstruc.2010.11.022
_journal_volume 985
_journal_year 2011
_chemical_formula_sum 'C22 H26 N4 O4'
_chemical_formula_weight 410.47
_chemical_name_systematic
; 
 ? 
;
_space_group_IT_number 2
_symmetry_cell_setting triclinic
_symmetry_space_group_name_Hall '-P 1'
_symmetry_space_group_name_H-M 'P -1'
_atom_sites_solution_hydrogens geom
_atom_sites_solution_primary direct
_atom_sites_solution_secondary difmap
_audit_creation_method SHELXL-97
_cell_angle_alpha 93.882(6)
_cell_angle_beta 107.122(5)
_cell_angle_gamma 103.957(6)
_cell_formula_units_Z 1
_cell_length_a 7.375(3)
_cell_length_b 8.391(3)
_cell_length_c 9.373(3)
_cell_measurement_temperature 293(2)
_cell_volume 531.9(3)
_computing_cell_refinement 'BRUKER SMART'
_computing_data_collection 'BRUKER SMART'
_computing_data_reduction 'BRUKER SAINT'
_computing_molecular_graphics ORTEP
_computing_structure_refinement 'SHELXL-97 (Sheldrick, 1997)'
_computing_structure_solution 'SHELXS-97 (Sheldrick, 1990)'
_diffrn_ambient_temperature 293(2)
_diffrn_measured_fraction_theta_full 0.948
_diffrn_measured_fraction_theta_max 0.948
_diffrn_measurement_device_type 'BRUKER SMART APEX CCD DIFFRACTOEMETR'
_diffrn_measurement_method 'OMEGA-PHI SCAN'
_diffrn_radiation_monochromator graphite
_diffrn_radiation_source 'fine-focus sealed tube'
_diffrn_radiation_type MoK\a
_diffrn_radiation_wavelength 0.71073
_diffrn_reflns_av_R_equivalents 0.0274
_diffrn_reflns_av_sigmaI/netI 0.0532
_diffrn_reflns_limit_h_max 9
_diffrn_reflns_limit_h_min -9
_diffrn_reflns_limit_k_max 10
_diffrn_reflns_limit_k_min -10
_diffrn_reflns_limit_l_max 12
_diffrn_reflns_limit_l_min -12
_diffrn_reflns_number 4379
_diffrn_reflns_theta_full 27.49
_diffrn_reflns_theta_max 27.49
_diffrn_reflns_theta_min 2.30
_exptl_absorpt_coefficient_mu 0.090
_exptl_absorpt_correction_T_max 0.9893
_exptl_absorpt_correction_T_min 0.9582
_exptl_absorpt_correction_type multi-scan
_exptl_absorpt_process_details 'BRUKER SADABS'
_exptl_crystal_colour COLOURLESS
_exptl_crystal_density_diffrn 1.282
_exptl_crystal_density_method 'not measured'
_exptl_crystal_description PLATES
_exptl_crystal_F_000 218
_exptl_crystal_size_max 0.48
_exptl_crystal_size_mid 0.22
_exptl_crystal_size_min 0.12
_refine_diff_density_max 0.288
_refine_diff_density_min -0.292
_refine_diff_density_rms 0.056
_refine_ls_extinction_method none
_refine_ls_goodness_of_fit_ref 1.146
_refine_ls_hydrogen_treatment mixed
_refine_ls_matrix_type full
_refine_ls_number_parameters 184
_refine_ls_number_reflns 2315
_refine_ls_number_restraints 0
_refine_ls_restrained_S_all 1.146
_refine_ls_R_factor_all 0.1193
_refine_ls_R_factor_gt 0.0805
_refine_ls_shift/su_max 0.000
_refine_ls_shift/su_mean 0.000
_refine_ls_structure_factor_coef Fsqd
_refine_ls_weighting_details 'calc w=1/[\s^2^(Fo^2^)+(0.0997P)^2^+0.0346P] where P=(Fo^2^+2Fc^2^)/3'
_refine_ls_weighting_scheme calc
_refine_ls_wR_factor_gt 0.1852
_refine_ls_wR_factor_ref 0.2017
_reflns_number_gt 1550
_reflns_number_total 2315
_reflns_threshold_expression >2sigma(I)
_cod_data_source_file 2011-361.cif
_cod_data_source_block CC1
_cod_depositor_comments
;
The following automatic conversions were performed:

'_symmetry_cell_setting' value 'TRICLINIC' changed to 'triclinic'
according to the built-in table from CIF Core dictionary named
'cif_core.dic' version 2.4.1 from
2010-06-29.

'_exptl_absorpt_correction_type' value 'MULTI-SCAN'
changed to 'multi-scan' according to the built-in table from CIF Core
dictionary named 'cif_core.dic' version 2.4.1 from 2010-06-29.

Automatic conversion script
Id: cif_fix_values 1891 2012-01-12 08:04:46Z andrius 
;
_cod_original_cell_volume 531.8(3)
_cod_original_sg_symbol_H-M P-1
_cod_database_code 1512984

loop_
_symmetry_equiv_pos_as_xyz
'x, y, z'
'-x, -y, -z'

loop_
_atom_site_label
_atom_site_type_symbol
_atom_site_fract_x
_atom_site_fract_y
_atom_site_fract_z
_atom_site_U_iso_or_equiv
_atom_site_adp_type
_atom_site_occupancy
_atom_site_calc_flag
O1 O 0.2533(3) 0.9728(3) 0.2100(2) 0.0585(7) Uani 1 d
O2 O -0.0626(3) 0.8330(3) 0.1200(2) 0.0699(8) Uani 1 d
N1 N 0.5713(3) 0.3577(3) 0.1368(2) 0.0405(6) Uani 1 d
N2 N 0.7036(4) 0.2110(3) 0.0143(3) 0.0480(7) Uani 1 d
C3 C 0.5396(5) 0.2250(4) 0.0367(3) 0.0442(8) Uani 1 d
C2 C 0.8469(5) 0.3439(5) 0.1056(4) 0.0554(9) Uani 1 d
C1 C 0.7678(5) 0.4350(5) 0.1809(4) 0.0553(9) Uani 1 d
C4 C 0.4164(5) 0.4140(6) 0.1769(3) 0.0533(9) Uani 1 d
C5 C 0.4631(4) 0.4593(3) 0.3452(3) 0.0359(7) Uani 1 d
C6 C 0.5296(5) 0.3560(4) 0.4439(3) 0.0451(8) Uani 1 d
C7 C 0.4345(4) 0.6046(4) 0.4028(3) 0.0429(7) Uani 1 d
C8 C 0.0721(4) 0.9289(4) 0.2162(3) 0.0416(7) Uani 1 d
C9 C 0.0554(4) 1.0106(4) 0.3603(3) 0.0376(7) Uani 1 d
C10 C 0.1740(4) 0.9465(4) 0.4960(3) 0.0434(8) Uani 1 d
C11 C -0.1596(4) 0.9774(5) 0.3560(3) 0.0441(8) Uani 1 d
H1 H 0.821(5) 0.533(5) 0.246(4) 0.069(11) Uiso 1 d
H1C H 0.2565 0.9058 0.1229 0.050 Uiso 1 d
H2 H 0.969(5) 0.366(4) 0.109(4) 0.062(10) Uiso 1 d
H3 H 0.417(5) 0.147(4) -0.009(4) 0.063(10) Uiso 1 d
H4A H 0.401(5) 0.507(4) 0.134(4) 0.056(10) Uiso 1 d
H4B H 0.288(6) 0.322(5) 0.130(4) 0.072(11) Uiso 1 d
H6 H 0.549(4) 0.254(4) 0.409(3) 0.050(8) Uiso 1 d
H7 H 0.394(4) 0.677(4) 0.341(3) 0.041(8) Uiso 1 d
H9 H 0.110(4) 1.131(4) 0.366(3) 0.046(8) Uiso 1 d
H10A H 0.304(5) 0.969(4) 0.493(3) 0.056(9) Uiso 1 d
H10B H 0.118(5) 0.821(4) 0.488(4) 0.064(10) Uiso 1 d
H11A H -0.233(5) 1.021(4) 0.278(4) 0.051(9) Uiso 1 d
H11B H -0.220(4) 0.851(4) 0.339(3) 0.045(8) Uiso 1 d

loop_
_atom_site_aniso_label
_atom_site_aniso_U_11
_atom_site_aniso_U_22
_atom_site_aniso_U_33
_atom_site_aniso_U_23
_atom_site_aniso_U_13
_atom_site_aniso_U_12
O1 0.0496(13) 0.0779(16) 0.0467(12) -0.0201(10) 0.0294(10) 0.0059(11)
O2 0.0528(14) 0.0983(19) 0.0495(14) -0.0285(13) 0.0206(11) 0.0096(13)
N1 0.0393(14) 0.0590(15) 0.0256(11) -0.0051(10) 0.0134(9) 0.0173(11)
N2 0.0480(15) 0.0637(17) 0.0410(14) -0.0028(12) 0.0255(12) 0.0202(13)
C3 0.0452(18) 0.0541(18) 0.0308(14) -0.0084(13) 0.0159(13) 0.0087(15)
C2 0.0381(18) 0.079(2) 0.0530(19) -0.0029(17) 0.0237(15) 0.0143(17)
C1 0.047(2) 0.063(2) 0.0492(18) -0.0135(16) 0.0189(15) 0.0059(17)
C4 0.057(2) 0.086(3) 0.0285(15) -0.0019(16) 0.0164(14) 0.041(2)
C5 0.0331(14) 0.0515(17) 0.0286(13) -0.0024(11) 0.0155(11) 0.0170(13)
C6 0.0581(19) 0.0480(17) 0.0375(16) -0.0032(13) 0.0183(14) 0.0287(15)
C7 0.0546(19) 0.0518(18) 0.0319(15) 0.0077(13) 0.0177(13) 0.0269(15)
C8 0.0430(17) 0.0502(18) 0.0351(15) -0.0018(12) 0.0181(12) 0.0146(14)
C9 0.0385(15) 0.0482(18) 0.0291(14) -0.0030(12) 0.0162(11) 0.0130(13)
C10 0.0345(16) 0.066(2) 0.0375(15) -0.0002(14) 0.0165(12) 0.0233(15)
C11 0.0388(16) 0.067(2) 0.0301(15) 0.0015(14) 0.0114(12) 0.0225(16)

loop_
_atom_type_symbol
_atom_type_description
_atom_type_scat_dispersion_real
_atom_type_scat_dispersion_imag
_atom_type_scat_source
C C 0.0033 0.0016 'International Tables Vol C Tables 4.2.6.8 and 6.1.1.4'
H H 0.0000 0.0000 'International Tables Vol C Tables 4.2.6.8 and 6.1.1.4'
N N 0.0061 0.0033 'International Tables Vol C Tables 4.2.6.8 and 6.1.1.4'
O O 0.0106 0.0060 'International Tables Vol C Tables 4.2.6.8 and 6.1.1.4'

loop_
_geom_angle_atom_site_label_1
_geom_angle_atom_site_label_2
_geom_angle_atom_site_label_3
_geom_angle
_geom_angle_site_symmetry_1
_geom_angle_site_symmetry_3
C8 O1 H1C 107.8(2) . .
C3 N1 C1 106.7(2) . .
C3 N1 C4 125.0(3) . .
C1 N1 C4 128.1(3) . .
C3 N2 C2 104.7(2) . .
N2 C3 N1 112.1(3) . .
N2 C3 H3 123(2) . .
N1 C3 H3 125(2) . .
C1 C2 N2 110.1(3) . .
C1 C2 H2 127(2) . .
N2 C2 H2 123(2) . .
C2 C1 N1 106.4(3) . .
C2 C1 H1 132(2) . .
N1 C1 H1 121(2) . .
N1 C4 C5 113.2(2) . .
N1 C4 H4A 109(2) . .
C5 C4 H4A 107(2) . .
N1 C4 H4B 107(2) . .
C5 C4 H4B 112.3(19) . .
H4A C4 H4B 108(3) . .
C6 C5 C7 118.6(2) . .
C6 C5 C4 121.0(3) . .
C7 C5 C4 120.3(3) . .
C5 C6 C7 120.7(3) . 2_666
C5 C6 H6 121.6(17) . .
C7 C6 H6 117.6(17) 2_666 .
C6 C7 C5 120.7(3) 2_666 .
C6 C7 H7 118.5(18) 2_666 .
C5 C7 H7 120.9(18) . .
O2 C8 O1 123.3(2) . .
O2 C8 C9 124.3(3) . .
O1 C8 C9 112.4(2) . .
C8 C9 C10 109.3(2) . .
C8 C9 C11 111.6(2) . .
C10 C9 C11 110.2(2) . .
C8 C9 H9 106.7(17) . .
C10 C9 H9 110.7(17) . .
C11 C9 H9 108.3(18) . .
C9 C10 C11 111.5(2) . 2_576
C9 C10 H10A 106.9(18) . .
C11 C10 H10A 113.3(19) 2_576 .
C9 C10 H10B 109.9(18) . .
C11 C10 H10B 106.0(18) 2_576 .
H10A C10 H10B 109(3) . .
C9 C11 C10 111.2(2) . 2_576
C9 C11 H11A 112(2) . .
C10 C11 H11A 108(2) 2_576 .
C9 C11 H11B 108.2(17) . .
C10 C11 H11B 109.5(16) 2_576 .
H11A C11 H11B 108(2) . .

loop_
_geom_bond_atom_site_label_1
_geom_bond_atom_site_label_2
_geom_bond_distance
_geom_bond_site_symmetry_2
O1 C8 1.318(3) .
O1 H1C 0.9683(19) .
O2 C8 1.198(3) .
N1 C3 1.334(4) .
N1 C1 1.360(4) .
N1 C4 1.469(4) .
N2 C3 1.317(4) .
N2 C2 1.365(4) .
C3 H3 0.94(3) .
C2 C1 1.344(4) .
C2 H2 0.87(4) .
C1 H1 0.91(4) .
C4 C5 1.512(4) .
C4 H4A 0.92(3) .
C4 H4B 1.02(4) .
C5 C6 1.377(4) .
C5 C7 1.388(4) .
C6 C7 1.383(4) 2_666
C6 H6 0.95(3) .
C7 C6 1.383(4) 2_666
C7 H7 0.90(3) .
C8 C9 1.524(4) .
C9 C10 1.529(4) .
C9 C11 1.530(4) .
C9 H9 0.98(3) .
C10 C11 1.531(4) 2_576
C10 H10A 0.94(3) .
C10 H10B 1.02(3) .
C11 C10 1.531(4) 2_576
C11 H11A 0.93(3) .
C11 H11B 1.03(3) .
